data_7718823
loop_
_publ_author_name
'Gerasimov, Mikhail A.'
'Koifman, Mikhail I.'
'Lanin, Leonid O.'
'Prizhilevskaya, Victoria R.'
'Kalle, Paulina'
'Yarenkov, Nikita R.'
'Zhuravleva, Vasilisa A.'
'Konopkina, Ekaterina A.'
'Gopin, Alexander V.'
'Evsiunina, Mariia V.'
'Borisova, Nataliya E.'
'Matveev, Petr I.'

_publ_section_title
;
 Combination of chlorinated cobalt dicarbollide with N,O-donor ligands in
 extraction systems for separating f-elements.
;
_journal_issue 26
_journal_name_full 'Dalton transactions (Cambridge, England : 2003)'
_journal_page_first 10327
_journal_page_last 10342
_journal_paper_doi 10.1039/d5dt01136a
_journal_volume 54
_journal_year 2025
_chemical_formula_moiety 'C34 H34 Eu N7 O11, C7 H4 F3 N O2'
_chemical_formula_sum 'C41 H38 Eu F3 N8 O13'
_chemical_formula_weight 1059.75
_space_group_crystal_system monoclinic
_space_group_IT_number 9
_space_group_name_Hall 'C -2yc'
_space_group_name_H-M_alt 'C 1 c 1'
_atom_sites_solution_hydrogens geom
_atom_sites_solution_primary dual
_audit_creation_date 2025-03-12
_audit_creation_method
;
Olex2 1.5
(compiled 2024.02.16 svn.r378c4104 for OlexSys, GUI svn.r6928)
;
_audit_update_record
;
2025-03-12 deposited with the CCDC.	2025-06-03 downloaded from the CCDC.
;
_cell_angle_alpha 90
_cell_angle_beta 102.3910(10)
_cell_angle_gamma 90
_cell_formula_units_Z 4
_cell_length_a 8.4141(3)
_cell_length_b 32.4906(13)
_cell_length_c 16.5009(7)
_cell_measurement_reflns_used 9306
_cell_measurement_temperature 150
_cell_measurement_theta_max 30.448
_cell_measurement_theta_min 2.557
_cell_volume 4405.9(3)
_computing_cell_refinement 'SAINT v8.37A (Bruker, 2015)'
_computing_data_collection 'APEX3 v.2017.3_0 (Bruker AXS, 2017)'
_computing_data_reduction 'SAINT v8.37A (Bruker, 2015)'
_computing_molecular_graphics 'Olex2 1.5 (Dolomanov et al., 2009)'
_computing_publication_material 'Olex2 1.5 (Dolomanov et al., 2009)'
_computing_structure_refinement 'SHELXL 2018/3 (Sheldrick, 2015)'
_computing_structure_solution 'SHELXT 2014/5 (Sheldrick, 2014)'
_diffrn_ambient_temperature 150
_diffrn_measured_fraction_theta_full 0.999
_diffrn_measured_fraction_theta_max 0.997
_diffrn_measurement_device_type 'Bruker D8 Venture'
_diffrn_measurement_method \w-scan
_diffrn_radiation_monochromator graphite
_diffrn_radiation_type MoK\a
_diffrn_radiation_wavelength 0.71073
_diffrn_reflns_av_R_equivalents 0.0368
_diffrn_reflns_av_unetI/netI 0.0500
_diffrn_reflns_Laue_measured_fraction_full 0.999
_diffrn_reflns_Laue_measured_fraction_max 0.997
_diffrn_reflns_limit_h_max 12
_diffrn_reflns_limit_h_min -12
_diffrn_reflns_limit_k_max 46
_diffrn_reflns_limit_k_min -46
_diffrn_reflns_limit_l_max 23
_diffrn_reflns_limit_l_min -23
_diffrn_reflns_number 37200
_diffrn_reflns_point_group_measured_fraction_full 0.996
_diffrn_reflns_point_group_measured_fraction_max 0.987
_diffrn_reflns_theta_full 25.242
_diffrn_reflns_theta_max 30.573
_diffrn_reflns_theta_min 2.507
_diffrn_source_current 1.0
_diffrn_source_power 0.05
_diffrn_source_target Mo
_diffrn_source_type 'fine-focus sealed X-ray tube'
_diffrn_source_voltage 50.0
_exptl_absorpt_coefficient_mu 1.510
_exptl_absorpt_correction_T_max 0.7461
_exptl_absorpt_correction_T_min 0.6146
_exptl_absorpt_correction_type multi-scan
_exptl_absorpt_process_details
;
SADABS-2016/2 (Bruker,2016/2) was used for absorption correction.
wR2(int) was 0.1353 before and 0.0445 after correction.
The Ratio of minimum to maximum transmission is 0.8238.
The \l/2 correction factor is Not present.
;
_exptl_crystal_colour colourless
_exptl_crystal_colour_primary colourless
_exptl_crystal_density_diffrn 1.598
_exptl_crystal_description plate
_exptl_crystal_F_000 2136
_exptl_crystal_size_max 0.18
_exptl_crystal_size_mid 0.1
_exptl_crystal_size_min 0.01
_refine_diff_density_max 0.692
_refine_diff_density_min -1.360
_refine_diff_density_rms 0.085
_refine_ls_abs_structure_details
;
 Flack x determined using 5387 quotients [(I+)-(I-)]/[(I+)+(I-)]
 (Parsons, Flack and Wagner, Acta Cryst. B69 (2013) 249-259).
;
_refine_ls_abs_structure_Flack -0.021(4)
_refine_ls_extinction_method none
_refine_ls_goodness_of_fit_ref 1.087
_refine_ls_hydrogen_treatment constr
_refine_ls_matrix_type full
_refine_ls_number_parameters 641
_refine_ls_number_reflns 13328
_refine_ls_number_restraints 88
_refine_ls_restrained_S_all 1.089
_refine_ls_R_factor_all 0.0387
_refine_ls_R_factor_gt 0.0336
_refine_ls_shift/su_max 0.002
_refine_ls_shift/su_mean 0.000
_refine_ls_structure_factor_coef Fsqd
_refine_ls_weighting_details 'w=1/[\s^2^(Fo^2^)+(0.0113P)^2^+5.5037P] where P=(Fo^2^+2Fc^2^)/3'
_refine_ls_weighting_scheme calc
_refine_ls_wR_factor_gt 0.0571
_refine_ls_wR_factor_ref 0.0584
_reflns_Friedel_coverage 0.976
_reflns_Friedel_fraction_full 0.993
_reflns_Friedel_fraction_max 0.976
_reflns_number_gt 12215
_reflns_number_total 13328
_reflns_threshold_expression 'I > 2\s(I)'
_cod_data_source_file d5dt01136a2.cif
_cod_data_source_block gma439
_cod_depositor_comments 'Adding full bibliography for 7718820--7718824.cif.'
_cod_database_code 7718823
_shelx_shelxl_version_number 2018/3
_shelx_space_group_comment
;
The symmetry employed for this shelxl refinement is uniquely defined
by the following loop, which should always be used as a source of
symmetry information in preference to the above space-group names.
They are only intended as comments.
;
_olex2_refinement_description
;
1. Fixed Uiso
 At 1.2 times of:
  All C(H) groups, All C(H,H) groups
 At 1.5 times of:
  All C(H,H,H) groups
2. Restrained distances
 N9-C44
 1.43 with sigma of 0.015
 C36-C35 \\sim C42-C35
 with sigma of 0.01
 O16-N9 \\sim O14-N8
 with sigma of 0.02
 O15-N9 \\sim O13-N8
 with sigma of 0.02
 O11-N7 \\sim O12-N7
 with sigma of 0.02
3. Uiso/Uaniso restraints and constraints
N9 \\sim C44: within 2A with sigma of 0.02 and sigma for terminal atoms of 0.04
within 2A
N8 \\sim C38: within 2A with sigma of 0.02 and sigma for terminal atoms of 0.04
within 2A
Uanis(C47) \\sim Ueq, Uanis(C46) \\sim Ueq, Uanis(C45) \\sim Ueq, Uanis(C44)
\\sim Ueq: with sigma of 0.05 and sigma for terminal atoms of 0.1
Uanis(C36) = Uanis(C42)
Uanis(C43) = Uanis(C37)
Uanis(O11) = Uanis(O12)
Uanis(O14) = Uanis(O16)
4. Rigid body (RIGU) restrains
 O15, O16, N9
 with sigma for 1-2 distances of 0.002 and sigma for 1-3 distances of 0.002
 C47, C46, C45, C44, C43, C42
 with sigma for 1-2 distances of 0.001 and sigma for 1-3 distances of 0.001
5. Others
 Fixed Sof: O11(0.4) O12(0.6) O13(0.6) O14(0.6) O15(0.4) O16(0.4) N8(0.6)
 N9(0.4) C36(0.6) C37(0.6) H37(0.6) C38(0.6) C39(0.6) H39(0.6) C40(0.6)
 H40(0.6) C41(0.6) H41(0.6) C42(0.4) C43(0.4) H43(0.4) C44(0.4) C45(0.4)
 H45(0.4) C46(0.4) H46(0.4) C47(0.4) H47(0.4)
6.a Secondary CH2 refined with riding coordinates:
 C21(H21A,H21B), C23(H23A,H23B), C31(H31A,H31B), C33(H33A,H33B)
6.b Aromatic/amide H refined with riding coordinates:
 C3(H3), C4(H4), C6(H6), C7(H7), C11(H11), C12(H12), C16(H16), C17(H17),
 C19(H19), C20(H20), C26(H26), C27(H27), C29(H29), C30(H30), C37(H37), C39(H39),
  C40(H40), C41(H41), C43(H43), C45(H45), C46(H46), C47(H47)
6.c Fitted hexagon refined as free rotating group:
 C36(C37,C38,C39,C40,C41), C42(C43,C44,C45,C46,C47)
6.d Idealised Me refined as rotating group:
 C22(H22A,H22B,H22C), C24(H24A,H24B,H24C), C32(H32A,H32B,H32C), C34(H34A,H34B,
 H34C)
;
_olex2_submission_special_instructions 'No special instructions were received'

loop_
_space_group_symop_operation_xyz
'x, y, z'
'x, -y, z+1/2'
'x+1/2, y+1/2, z'
'x+1/2, -y+1/2, z+1/2'

loop_
_atom_site_label
_atom_site_type_symbol
_atom_site_fract_x
_atom_site_fract_y
_atom_site_fract_z
_atom_site_U_iso_or_equiv
_atom_site_adp_type
_atom_site_occupancy
_atom_site_site_symmetry_order
_atom_site_calc_flag
_atom_site_refinement_flags_posn
_atom_site_refinement_flags_adp
_atom_site_refinement_flags_occupancy
_atom_site_disorder_assembly
_atom_site_disorder_group
Eu1 Eu 0.02638(2) 0.45225(2) 0.28270(2) 0.01615(4) Uani 1 1 d . . . . .
O1 O -0.1975(4) 0.49518(9) 0.3042(2) 0.0237(7) Uani 1 1 d . . . . .
O2 O 0.2518(3) 0.42126(9) 0.22828(18) 0.0193(6) Uani 1 1 d . . . . .
O3 O -0.0165(4) 0.42579(10) 0.4184(2) 0.0253(7) Uani 1 1 d . . . . .
O4 O 0.0835(4) 0.38218(10) 0.3443(2) 0.0246(7) Uani 1 1 d . . . . .
O5 O 0.0780(5) 0.36709(11) 0.4721(2) 0.0391(9) Uani 1 1 d . . . . .
O6 O -0.0695(4) 0.40141(11) 0.1658(2) 0.0285(8) Uani 1 1 d . . . . .
O7 O -0.2440(4) 0.41862(10) 0.2373(2) 0.0275(7) Uani 1 1 d . . . . .
O8 O -0.3118(4) 0.37492(12) 0.1359(2) 0.0402(10) Uani 1 1 d . . . . .
O9 O 0.1396(4) 0.51679(11) 0.2325(2) 0.0342(8) Uani 1 1 d . . . . .
O10 O -0.0624(4) 0.48879(12) 0.1492(2) 0.0309(8) Uani 1 1 d . . . . .
O11 O 0.016(3) 0.5489(7) 0.1176(17) 0.042(3) Uani 0.4 1 d D . P A 2
O12 O 0.064(2) 0.5414(4) 0.1083(11) 0.042(3) Uani 0.6 1 d D . P A 1
N1 N 0.0869(5) 0.50809(13) 0.3992(2) 0.0173(8) Uani 1 1 d . . . . .
N2 N 0.3164(4) 0.45613(10) 0.3735(2) 0.0163(7) Uani 1 1 d . . . . .
N3 N -0.3087(4) 0.55403(11) 0.3380(3) 0.0232(8) Uani 1 1 d . . . . .
N4 N 0.4251(4) 0.36831(11) 0.2715(2) 0.0198(7) Uani 1 1 d . . . . .
N5 N 0.0488(5) 0.39098(12) 0.4140(3) 0.0232(8) Uani 1 1 d . . . . .
N6 N -0.2109(5) 0.39754(12) 0.1778(2) 0.0240(8) Uani 1 1 d . . . . .
N7 N 0.0396(7) 0.51783(15) 0.1635(3) 0.0311(11) Uani 1 1 d D . . . .
C1 C -0.1855(5) 0.52685(13) 0.3472(3) 0.0192(9) Uani 1 1 d . . . . .
C2 C -0.0328(6) 0.53303(15) 0.4122(3) 0.0179(9) Uani 1 1 d . . . . .
C3 C -0.0135(6) 0.55845(15) 0.4823(3) 0.0212(9) Uani 1 1 d . . . . .
H3 H -0.102839 0.573923 0.492766 0.025 Uiso 1 1 calc R U . . .
C4 C 0.1352(5) 0.56076(13) 0.5356(3) 0.0209(9) Uani 1 1 d . . . . .
H4 H 0.150042 0.578247 0.582795 0.025 Uiso 1 1 calc R U . . .
C5 C 0.2656(5) 0.53731(13) 0.5205(3) 0.0195(9) Uani 1 1 d . . . . .
C6 C 0.4276(7) 0.53957(17) 0.5694(3) 0.0249(12) Uani 1 1 d . . . . .
H6 H 0.450917 0.557934 0.615219 0.030 Uiso 1 1 calc R U . . .
C7 C 0.5491(6) 0.51587(16) 0.5515(3) 0.0206(10) Uani 1 1 d . . . . .
H7 H 0.656553 0.518748 0.583677 0.025 Uiso 1 1 calc R U . . .
C8 C 0.5174(6) 0.48658(15) 0.4847(3) 0.0185(10) Uani 1 1 d . . . . .
C9 C 0.3586(5) 0.48351(12) 0.4370(3) 0.0168(8) Uani 1 1 d . . . . .
C10 C 0.2318(5) 0.51031(12) 0.4521(3) 0.0168(8) Uani 1 1 d . . . . .
C11 C 0.6343(6) 0.46039(15) 0.4649(3) 0.0201(10) Uani 1 1 d . . . . .
H11 H 0.743216 0.461636 0.495862 0.024 Uiso 1 1 calc R U . . .
C12 C 0.5931(5) 0.43270(13) 0.4007(3) 0.0203(9) Uani 1 1 d . . . . .
H12 H 0.672899 0.415122 0.386268 0.024 Uiso 1 1 calc R U . . .
C13 C 0.4299(5) 0.43103(12) 0.3570(3) 0.0172(8) Uani 1 1 d . . . . .
C14 C 0.3650(5) 0.40545(13) 0.2814(3) 0.0172(8) Uani 1 1 d . . . . .
C15 C -0.2826(5) 0.59678(13) 0.3595(3) 0.0213(9) Uani 1 1 d . . . . .
C16 C -0.3536(6) 0.61478(15) 0.4194(3) 0.0282(10) Uani 1 1 d . . . . .
H16 H -0.424688 0.599300 0.445258 0.034 Uiso 1 1 calc R U . . .
C17 C -0.3196(6) 0.65561(15) 0.4412(3) 0.0316(11) Uani 1 1 d . . . . .
H17 H -0.365195 0.667615 0.483526 0.038 Uiso 1 1 calc R U . . .
C18 C -0.2195(7) 0.67947(17) 0.4021(4) 0.0295(13) Uani 1 1 d . . . . .
C19 C -0.1536(6) 0.66068(15) 0.3418(3) 0.0296(11) Uani 1 1 d . . . . .
H19 H -0.084965 0.676143 0.314459 0.036 Uiso 1 1 calc R U . . .
C20 C -0.1850(7) 0.62001(17) 0.3205(4) 0.0244(12) Uani 1 1 d . . . . .
H20 H -0.138721 0.607950 0.278402 0.029 Uiso 1 1 calc R U . . .
C21 C -0.1808(7) 0.72385(17) 0.4269(4) 0.0442(15) Uani 1 1 d . . . . .
H21A H -0.127075 0.724926 0.486398 0.053 Uiso 1 1 calc R U . . .
H21B H -0.103501 0.734868 0.394716 0.053 Uiso 1 1 calc R U . . .
C22 C -0.3307(9) 0.75062(18) 0.4121(5) 0.0465(18) Uani 1 1 d . . . . .
H22A H -0.383550 0.749985 0.353077 0.070 Uiso 1 1 calc R U . . .
H22B H -0.299720 0.778974 0.428619 0.070 Uiso 1 1 calc R U . . .
H22C H -0.406387 0.740304 0.444989 0.070 Uiso 1 1 calc R U . . .
C23 C -0.4644(12) 0.54415(13) 0.2802(7) 0.0336(11) Uani 1 1 d . . . . .
H23A H -0.555188 0.555592 0.302624 0.040 Uiso 1 1 calc R U . . .
H23B H -0.477792 0.513883 0.276930 0.040 Uiso 1 1 calc R U . . .
C24 C -0.4742(7) 0.56090(18) 0.1943(4) 0.0428(15) Uani 1 1 d . . . . .
H24A H -0.577416 0.552517 0.158310 0.064 Uiso 1 1 calc R U . . .
H24B H -0.383492 0.550090 0.172106 0.064 Uiso 1 1 calc R U . . .
H24C H -0.468048 0.591012 0.196619 0.064 Uiso 1 1 calc R U . . .
C25 C 0.5209(5) 0.34592(13) 0.3406(3) 0.0211(9) Uani 1 1 d . . . . .
C26 C 0.6735(6) 0.33115(14) 0.3368(3) 0.0263(10) Uani 1 1 d . . . . .
H26 H 0.715325 0.335192 0.288266 0.032 Uiso 1 1 calc R U . . .
C27 C 0.7638(6) 0.31060(14) 0.4038(3) 0.0284(10) Uani 1 1 d . . . . .
H27 H 0.868838 0.300712 0.401124 0.034 Uiso 1 1 calc R U . . .
C28 C 0.7058(6) 0.30386(15) 0.4755(3) 0.0308(11) Uani 1 1 d . . . . .
C29 C 0.5509(6) 0.31819(15) 0.4771(3) 0.0317(11) Uani 1 1 d . . . . .
H29 H 0.508011 0.313774 0.525211 0.038 Uiso 1 1 calc R U . . .
C30 C 0.4579(6) 0.33881(14) 0.4099(3) 0.0258(10) Uani 1 1 d . . . . .
H30 H 0.351405 0.347997 0.411488 0.031 Uiso 1 1 calc R U . . .
C31 C 0.8075(8) 0.2812(2) 0.5487(4) 0.0525(17) Uani 1 1 d . . . . .
H31A H 0.765818 0.252656 0.548770 0.063 Uiso 1 1 calc R U . . .
H31B H 0.920736 0.279524 0.540912 0.063 Uiso 1 1 calc R U . . .
C32 C 0.8094(10) 0.3002(3) 0.6318(4) 0.063(3) Uani 1 1 d . . . . .
H32A H 0.860281 0.327400 0.634517 0.095 Uiso 1 1 calc R U . . .
H32B H 0.871693 0.282573 0.675550 0.095 Uiso 1 1 calc R U . . .
H32C H 0.697644 0.302899 0.639472 0.095 Uiso 1 1 calc R U . . .
C33 C 0.3656(6) 0.34532(15) 0.1942(3) 0.0271(11) Uani 1 1 d . . . . .
H33A H 0.454527 0.327683 0.183128 0.033 Uiso 1 1 calc R U . . .
H33B H 0.336308 0.365079 0.147741 0.033 Uiso 1 1 calc R U . . .
C34 C 0.2199(7) 0.31870(17) 0.1967(4) 0.0424(14) Uani 1 1 d . . . . .
H34A H 0.186315 0.304142 0.143769 0.064 Uiso 1 1 calc R U . . .
H34B H 0.130207 0.336015 0.206088 0.064 Uiso 1 1 calc R U . . .
H34C H 0.248523 0.298647 0.241840 0.064 Uiso 1 1 calc R U . . .
F1 F 0.3712(5) 0.77408(11) 0.2335(2) 0.0552(10) Uani 1 1 d . . . . .
F2 F 0.1714(6) 0.76579(14) 0.1329(3) 0.0939(17) Uani 1 1 d . . . . .
F3 F 0.4105(7) 0.74625(16) 0.1248(3) 0.0875(18) Uani 1 1 d . . . . .
O13 O 0.279(2) 0.6813(4) 0.4462(10) 0.062(4) Uani 0.6 1 d D . P B 1
O14 O 0.256(3) 0.6160(4) 0.4169(9) 0.074(5) Uani 0.6 1 d D . P B 1
O15 O 0.272(6) 0.6953(8) 0.463(2) 0.081(9) Uani 0.4 1 d D . P B 2
O16 O 0.271(5) 0.6275(7) 0.4521(16) 0.074(5) Uani 0.4 1 d D . P B 2
N8 N 0.261(2) 0.6520(4) 0.3966(10) 0.046(3) Uani 0.6 1 d D U P B 1
N9 N 0.269(5) 0.6626(7) 0.4229(13) 0.053(7) Uani 0.4 1 d D U P B 2
C35 C 0.3051(9) 0.7477(2) 0.1752(4) 0.0437(15) Uani 1 1 d D . . . .
C36 C 0.271(3) 0.7066(3) 0.2015(9) 0.0374(16) Uani 0.6 1 d DG . P B 1
C37 C 0.282(3) 0.6979(2) 0.2850(8) 0.0323(17) Uani 0.6 1 d G . P B 1
H37 H 0.309930 0.719144 0.325180 0.039 Uiso 0.6 1 calc R U P B 1
C38 C 0.2525(18) 0.6583(3) 0.3097(5) 0.029(2) Uani 0.6 1 d G U P B 1
C39 C 0.2120(16) 0.62725(18) 0.2509(5) 0.030(3) Uani 0.6 1 d G . P B 1
H39 H 0.191705 0.600157 0.267827 0.035 Uiso 0.6 1 calc R U P B 1
C40 C 0.201(2) 0.6359(3) 0.1674(5) 0.043(3) Uani 0.6 1 d G . P B 1
H40 H 0.173446 0.614663 0.127223 0.051 Uiso 0.6 1 calc R U P B 1
C41 C 0.231(3) 0.6755(4) 0.1427(6) 0.034(3) Uani 0.6 1 d G . P B 1
H41 H 0.223429 0.681409 0.085597 0.041 Uiso 0.6 1 calc R U P B 1
C42 C 0.274(5) 0.7064(5) 0.2123(15) 0.0374(16) Uani 0.4 1 d DG . P B 2
C43 C 0.281(4) 0.7040(4) 0.2971(14) 0.0323(17) Uani 0.4 1 d G . P B 2
H43 H 0.305359 0.727943 0.330701 0.039 Uiso 0.4 1 calc R U P B 2
C44 C 0.253(3) 0.6667(4) 0.3328(9) 0.037(4) Uani 0.4 1 d DG U P B 2
C45 C 0.218(3) 0.6318(3) 0.2837(9) 0.051(5) Uani 0.4 1 d G U P B 2
H45 H 0.199135 0.606255 0.308106 0.061 Uiso 0.4 1 calc R U P B 2
C46 C 0.211(3) 0.6341(5) 0.1989(8) 0.058(5) Uani 0.4 1 d G U P B 2
H46 H 0.187224 0.610210 0.165331 0.070 Uiso 0.4 1 calc R U P B 2
C47 C 0.239(4) 0.6714(6) 0.1632(9) 0.056(5) Uani 0.4 1 d G U P B 2
H47 H 0.234380 0.673031 0.105240 0.067 Uiso 0.4 1 calc R U P B 2

loop_
_atom_site_aniso_label
_atom_site_aniso_U_11
_atom_site_aniso_U_22
_atom_site_aniso_U_33
_atom_site_aniso_U_23
_atom_site_aniso_U_13
_atom_site_aniso_U_12
Eu1 0.01306(7) 0.01705(7) 0.01749(8) -0.00057(14) 0.00137(6) 0.00087(14)
O1 0.0169(15) 0.0218(16) 0.0314(18) -0.0061(13) 0.0029(14) 0.0017(13)
O2 0.0159(15) 0.0249(16) 0.0172(15) 0.0011(12) 0.0036(12) 0.0059(12)
O3 0.0252(17) 0.0235(16) 0.0285(17) 0.0004(13) 0.0084(14) 0.0054(13)
O4 0.0253(17) 0.0247(16) 0.0261(17) 0.0012(13) 0.0105(14) 0.0024(13)
O5 0.049(2) 0.037(2) 0.030(2) 0.0177(16) 0.0052(18) 0.0062(18)
O6 0.0224(19) 0.035(2) 0.030(2) -0.0071(16) 0.0094(15) -0.0071(15)
O7 0.0235(17) 0.0300(18) 0.0296(18) -0.0092(14) 0.0074(14) -0.0031(14)
O8 0.033(2) 0.050(2) 0.036(2) -0.0194(18) 0.0058(17) -0.0229(18)
O9 0.036(2) 0.036(2) 0.0230(18) 0.0041(15) -0.0090(16) -0.0132(17)
O10 0.0276(19) 0.031(2) 0.029(2) 0.0034(16) -0.0051(15) -0.0108(16)
O11 0.054(10) 0.030(6) 0.039(5) 0.020(5) 0.003(5) -0.005(4)
O12 0.054(10) 0.030(6) 0.039(5) 0.020(5) 0.003(5) -0.005(4)
N1 0.0110(19) 0.020(2) 0.020(2) 0.0006(16) 0.0023(16) 0.0014(16)
N2 0.0098(15) 0.0189(17) 0.0186(16) 0.0012(14) -0.0003(13) -0.0004(13)
N3 0.0151(17) 0.0202(19) 0.033(2) -0.0028(16) 0.0029(16) 0.0032(14)
N4 0.0203(18) 0.0179(17) 0.0219(19) 0.0003(14) 0.0058(15) 0.0026(14)
N5 0.019(2) 0.026(2) 0.025(2) 0.0050(16) 0.0043(17) -0.0002(16)
N6 0.024(2) 0.0248(19) 0.022(2) -0.0007(15) 0.0029(16) -0.0058(16)
N7 0.039(3) 0.026(3) 0.024(2) 0.0050(19) -0.004(2) -0.004(2)
C1 0.016(2) 0.019(2) 0.022(2) 0.0019(16) 0.0030(17) 0.0021(16)
C2 0.020(2) 0.018(2) 0.017(2) -0.0008(19) 0.0060(18) -0.0003(18)
C3 0.022(2) 0.020(2) 0.021(2) -0.0034(18) 0.0050(19) 0.0047(18)
C4 0.023(2) 0.019(2) 0.021(2) -0.0011(16) 0.0042(18) 0.0016(17)
C5 0.020(2) 0.019(2) 0.018(2) 0.0012(16) 0.0020(17) 0.0003(16)
C6 0.029(3) 0.023(2) 0.018(3) -0.002(2) -0.003(2) -0.0017(19)
C7 0.015(2) 0.026(2) 0.019(3) -0.001(2) -0.0007(19) 0.0000(18)
C8 0.018(2) 0.022(2) 0.016(2) 0.0000(19) 0.0036(19) -0.0019(18)
C9 0.0137(19) 0.0178(19) 0.018(2) 0.0024(15) 0.0007(16) 0.0003(15)
C10 0.016(2) 0.0170(19) 0.018(2) 0.0007(15) 0.0048(16) 0.0018(16)
C11 0.011(2) 0.024(2) 0.023(3) 0.004(2) -0.002(2) 0.0004(17)
C12 0.013(2) 0.023(2) 0.025(2) 0.0018(17) 0.0042(17) 0.0032(16)
C13 0.018(2) 0.0156(19) 0.019(2) 0.0008(16) 0.0055(17) -0.0011(16)
C14 0.0132(19) 0.021(2) 0.019(2) 0.0011(16) 0.0071(16) -0.0005(16)
C15 0.016(2) 0.021(2) 0.025(2) 0.0008(17) 0.0011(17) 0.0045(17)
C16 0.028(3) 0.031(3) 0.028(3) 0.003(2) 0.012(2) 0.008(2)
C17 0.036(3) 0.031(3) 0.027(3) -0.004(2) 0.008(2) 0.013(2)
C18 0.023(3) 0.028(3) 0.034(3) -0.005(2) -0.002(2) 0.008(2)
C19 0.023(2) 0.026(3) 0.039(3) 0.001(2) 0.006(2) 0.001(2)
C20 0.023(3) 0.025(2) 0.026(3) -0.003(2) 0.007(2) 0.003(2)
C21 0.033(3) 0.030(3) 0.065(4) -0.016(3) 0.001(3) 0.000(2)
C22 0.044(4) 0.018(3) 0.077(6) 0.000(3) 0.013(4) 0.002(3)
C23 0.016(2) 0.029(2) 0.052(3) -0.013(4) -0.0017(19) 0.006(3)
C24 0.035(3) 0.048(3) 0.037(3) -0.013(3) -0.012(3) 0.010(3)
C25 0.020(2) 0.015(2) 0.028(2) 0.0022(17) 0.0057(18) 0.0031(16)
C26 0.025(2) 0.022(2) 0.032(3) 0.000(2) 0.008(2) 0.004(2)
C27 0.023(2) 0.025(2) 0.037(3) 0.000(2) 0.006(2) 0.009(2)
C28 0.032(3) 0.028(2) 0.031(3) 0.002(2) 0.002(2) 0.009(2)
C29 0.034(3) 0.032(3) 0.031(3) 0.010(2) 0.012(2) 0.007(2)
C30 0.021(2) 0.025(2) 0.033(3) 0.0048(19) 0.010(2) 0.0017(18)
C31 0.054(4) 0.064(4) 0.035(3) 0.010(3) -0.001(3) 0.027(3)
C32 0.048(4) 0.106(7) 0.031(4) -0.001(4) -0.004(3) 0.016(4)
C33 0.032(3) 0.022(2) 0.028(3) -0.006(2) 0.008(2) 0.004(2)
C34 0.043(3) 0.032(3) 0.053(4) -0.017(3) 0.011(3) -0.012(3)
F1 0.080(3) 0.044(2) 0.041(2) -0.0048(16) 0.011(2) -0.0150(19)
F2 0.065(3) 0.066(3) 0.126(4) 0.024(3) -0.035(3) -0.008(2)
F3 0.124(5) 0.080(4) 0.080(4) -0.015(3) 0.068(3) -0.016(3)
O13 0.079(9) 0.070(12) 0.035(8) 0.005(9) 0.009(7) -0.002(12)
O14 0.058(5) 0.063(8) 0.107(14) 0.045(7) 0.027(11) -0.001(7)
O15 0.124(19) 0.063(10) 0.064(17) 0.009(10) 0.038(14) -0.016(12)
O16 0.058(5) 0.063(8) 0.107(14) 0.045(7) 0.027(11) -0.001(7)
N8 0.023(5) 0.052(8) 0.063(8) 0.018(6) 0.009(6) -0.004(6)
N9 0.047(12) 0.050(9) 0.065(17) 0.019(9) 0.021(13) -0.004(9)
C35 0.048(4) 0.052(4) 0.030(3) -0.006(3) 0.007(3) 0.000(3)
C36 0.023(3) 0.043(3) 0.044(4) -0.018(3) 0.002(4) 0.000(2)
C37 0.026(2) 0.024(3) 0.047(4) -0.012(3) 0.008(4) -0.002(4)
C38 0.026(5) 0.023(5) 0.040(6) -0.003(4) 0.009(5) 0.004(4)
C39 0.020(6) 0.025(5) 0.046(8) -0.009(5) 0.013(6) 0.005(4)
C40 0.031(6) 0.040(6) 0.054(7) -0.017(5) 0.005(6) 0.005(5)
C41 0.031(8) 0.038(6) 0.030(6) -0.008(4) -0.001(5) 0.002(5)
C42 0.023(3) 0.043(3) 0.044(4) -0.018(3) 0.002(4) 0.000(2)
C43 0.026(2) 0.024(3) 0.047(4) -0.012(3) 0.008(4) -0.002(4)
C44 0.032(8) 0.017(4) 0.064(7) -0.019(4) 0.013(7) -0.007(5)
C45 0.027(8) 0.031(5) 0.092(10) -0.039(6) 0.008(10) -0.003(5)
C46 0.029(10) 0.052(5) 0.087(10) -0.051(7) 0.001(10) -0.006(7)
C47 0.030(12) 0.061(6) 0.070(8) -0.042(6) -0.005(10) 0.000(7)

loop_
_atom_type_symbol
_atom_type_description
_atom_type_scat_dispersion_real
_atom_type_scat_dispersion_imag
_atom_type_scat_source
C C 0.0033 0.0016 'International Tables Vol C Tables 4.2.6.8 and 6.1.1.4'
H H 0.0000 0.0000 'International Tables Vol C Tables 4.2.6.8 and 6.1.1.4'
N N 0.0061 0.0033 'International Tables Vol C Tables 4.2.6.8 and 6.1.1.4'
O O 0.0106 0.0060 'International Tables Vol C Tables 4.2.6.8 and 6.1.1.4'
F F 0.0171 0.0103 'International Tables Vol C Tables 4.2.6.8 and 6.1.1.4'
Eu Eu -0.1578 3.6682 'International Tables Vol C Tables 4.2.6.8 and 6.1.1.4'

loop_
_geom_angle_atom_site_label_1
_geom_angle_atom_site_label_2
_geom_angle_atom_site_label_3
_geom_angle
_geom_angle_site_symmetry_1
_geom_angle_site_symmetry_3
_geom_angle_publ_flag
O1 Eu1 O2 164.37(10) . . ?
O1 Eu1 O3 78.51(11) . . ?
O1 Eu1 O4 123.44(10) . . ?
O1 Eu1 O6 110.80(11) . . ?
O1 Eu1 O7 66.98(10) . . ?
O1 Eu1 O9 85.99(12) . . ?
O1 Eu1 O10 76.06(12) . . ?
O1 Eu1 N1 61.89(12) . . ?
O1 Eu1 N2 123.62(11) . . ?
O2 Eu1 O3 117.01(10) . . ?
O2 Eu1 O4 71.46(10) . . ?
O2 Eu1 O6 66.62(11) . . ?
O2 Eu1 O7 115.69(10) . . ?
O2 Eu1 O9 81.14(12) . . ?
O2 Eu1 N1 120.32(11) . . ?
O2 Eu1 N2 61.83(10) . . ?
O3 Eu1 O4 51.18(10) . . ?
O3 Eu1 O6 112.00(11) . . ?
O3 Eu1 O9 136.09(11) . . ?
O3 Eu1 N1 67.78(11) . . ?
O3 Eu1 N2 78.27(11) . . ?
O4 Eu1 O6 73.62(12) . . ?
O4 Eu1 O9 147.18(11) . . ?
O4 Eu1 N1 110.07(12) . . ?
O4 Eu1 N2 74.49(11) . . ?
O6 Eu1 N1 172.68(13) . . ?
O6 Eu1 N2 125.49(11) . . ?
O7 Eu1 O3 79.62(11) . . ?
O7 Eu1 O4 78.81(11) . . ?
O7 Eu1 O6 50.56(11) . . ?
O7 Eu1 O9 130.76(11) . . ?
O7 Eu1 N1 123.17(11) . . ?
O7 Eu1 N2 152.39(11) . . ?
O9 Eu1 O6 111.91(11) . . ?
O9 Eu1 N1 68.65(12) . . ?
O9 Eu1 N2 76.85(11) . . ?
O10 Eu1 O2 88.91(11) . . ?
O10 Eu1 O3 152.91(11) . . ?
O10 Eu1 O4 142.69(12) . . ?
O10 Eu1 O6 69.45(12) . . ?
O10 Eu1 O7 82.00(12) . . ?
O10 Eu1 O9 50.94(11) . . ?
O10 Eu1 N1 107.22(15) . . ?
O10 Eu1 N2 124.17(11) . . ?
N2 Eu1 N1 61.82(12) . . ?
C1 O1 Eu1 126.1(3) . . ?
C14 O2 Eu1 115.9(3) . . ?
N5 O3 Eu1 96.2(3) . . ?
N5 O4 Eu1 95.8(2) . . ?
N6 O6 Eu1 95.9(3) . . ?
N6 O7 Eu1 97.5(2) . . ?
N7 O9 Eu1 95.3(3) . . ?
N7 O10 Eu1 97.4(3) . . ?
C2 N1 Eu1 120.1(3) . . ?
C10 N1 Eu1 121.5(3) . . ?
C10 N1 C2 118.1(4) . . ?
C9 N2 Eu1 122.5(3) . . ?
C13 N2 Eu1 118.9(3) . . ?
C13 N2 C9 118.6(3) . . ?
C1 N3 C15 122.2(4) . . ?
C1 N3 C23 119.0(4) . . ?
C15 N3 C23 115.8(3) . . ?
C14 N4 C25 121.5(4) . . ?
C14 N4 C33 119.9(4) . . ?
C25 N4 C33 117.2(4) . . ?
O3 N5 Eu1 58.2(2) . . ?
O3 N5 O4 115.9(4) . . ?
O4 N5 Eu1 58.3(2) . . ?
O5 N5 Eu1 171.8(3) . . ?
O5 N5 O3 122.8(4) . . ?
O5 N5 O4 121.3(4) . . ?
O6 N6 Eu1 59.0(2) . . ?
O6 N6 O7 116.1(4) . . ?
O7 N6 Eu1 57.0(2) . . ?
O8 N6 Eu1 178.2(3) . . ?
O8 N6 O6 122.7(4) . . ?
O8 N6 O7 121.2(4) . . ?
O9 N7 Eu1 59.1(3) . . ?
O9 N7 O10 116.3(5) . . ?
O10 N7 Eu1 57.1(3) . . ?
O11 N7 Eu1 166.4(9) . . ?
O11 N7 O9 123.9(17) . . ?
O11 N7 O10 118.3(16) . . ?
O12 N7 Eu1 169.2(6) . . ?
O12 N7 O9 119.8(11) . . ?
O12 N7 O10 122.5(11) . . ?
O1 C1 N3 120.9(4) . . ?
O1 C1 C2 118.2(4) . . ?
N3 C1 C2 120.9(4) . . ?
N1 C2 C1 111.2(4) . . ?
N1 C2 C3 121.9(4) . . ?
C3 C2 C1 126.8(4) . . ?
C2 C3 H3 120.3 . . ?
C4 C3 C2 119.4(4) . . ?
C4 C3 H3 120.3 . . ?
C3 C4 H4 120.0 . . ?
C3 C4 C5 119.9(4) . . ?
C5 C4 H4 120.0 . . ?
C4 C5 C6 124.1(4) . . ?
C4 C5 C10 116.7(4) . . ?
C10 C5 C6 119.2(4) . . ?
C5 C6 H6 119.4 . . ?
C7 C6 C5 121.2(5) . . ?
C7 C6 H6 119.4 . . ?
C6 C7 H7 119.5 . . ?
C6 C7 C8 121.1(4) . . ?
C8 C7 H7 119.5 . . ?
C9 C8 C7 118.4(4) . . ?
C11 C8 C7 124.1(4) . . ?
C11 C8 C9 117.5(4) . . ?
N2 C9 C8 122.6(4) . . ?
N2 C9 C10 116.6(4) . . ?
C8 C9 C10 120.8(4) . . ?
N1 C10 C5 123.7(4) . . ?
N1 C10 C9 117.3(4) . . ?
C5 C10 C9 119.0(4) . . ?
C8 C11 H11 119.8 . . ?
C12 C11 C8 120.5(5) . . ?
C12 C11 H11 119.8 . . ?
C11 C12 H12 120.8 . . ?
C11 C12 C13 118.4(4) . . ?
C13 C12 H12 120.8 . . ?
N2 C13 C12 122.4(4) . . ?
N2 C13 C14 111.2(4) . . ?
C12 C13 C14 126.0(4) . . ?
O2 C14 Eu1 43.61(19) . . ?
O2 C14 N4 122.4(4) . . ?
O2 C14 C13 116.1(4) . . ?
N4 C14 Eu1 141.7(3) . . ?
N4 C14 C13 121.6(4) . . ?
C13 C14 Eu1 84.2(2) . . ?
C16 C15 N3 121.1(4) . . ?
C20 C15 N3 119.2(4) . . ?
C20 C15 C16 119.6(4) . . ?
C15 C16 H16 120.3 . . ?
C17 C16 C15 119.4(5) . . ?
C17 C16 H16 120.3 . . ?
C16 C17 H17 119.3 . . ?
C16 C17 C18 121.4(5) . . ?
C18 C17 H17 119.3 . . ?
C17 C18 C21 121.2(5) . . ?
C19 C18 C17 117.5(5) . . ?
C19 C18 C21 121.3(6) . . ?
C18 C19 H19 119.2 . . ?
C20 C19 C18 121.6(5) . . ?
C20 C19 H19 119.2 . . ?
C15 C20 C19 120.5(5) . . ?
C15 C20 H20 119.8 . . ?
C19 C20 H20 119.8 . . ?
C18 C21 H21A 109.1 . . ?
C18 C21 H21B 109.1 . . ?
H21A C21 H21B 107.9 . . ?
C22 C21 C18 112.4(5) . . ?
C22 C21 H21A 109.1 . . ?
C22 C21 H21B 109.1 . . ?
C21 C22 H22A 109.5 . . ?
C21 C22 H22B 109.5 . . ?
C21 C22 H22C 109.5 . . ?
H22A C22 H22B 109.5 . . ?
H22A C22 H22C 109.5 . . ?
H22B C22 H22C 109.5 . . ?
N3 C23 H23A 109.0 . . ?
N3 C23 H23B 109.0 . . ?
N3 C23 C24 113.0(7) . . ?
H23A C23 H23B 107.8 . . ?
C24 C23 H23A 109.0 . . ?
C24 C23 H23B 109.0 . . ?
C23 C24 H24A 109.5 . . ?
C23 C24 H24B 109.5 . . ?
C23 C24 H24C 109.5 . . ?
H24A C24 H24B 109.5 . . ?
H24A C24 H24C 109.5 . . ?
H24B C24 H24C 109.5 . . ?
C26 C25 N4 120.3(4) . . ?
C30 C25 N4 119.4(4) . . ?
C30 C25 C26 120.3(4) . . ?
C25 C26 H26 120.3 . . ?
C27 C26 C25 119.3(5) . . ?
C27 C26 H26 120.3 . . ?
C26 C27 H27 119.1 . . ?
C26 C27 C28 121.8(5) . . ?
C28 C27 H27 119.1 . . ?
C27 C28 C31 120.9(5) . . ?
C29 C28 C27 117.8(5) . . ?
C29 C28 C31 121.3(5) . . ?
C28 C29 H29 119.4 . . ?
C30 C29 C28 121.1(5) . . ?
C30 C29 H29 119.4 . . ?
C25 C30 C29 119.6(4) . . ?
C25 C30 H30 120.2 . . ?
C29 C30 H30 120.2 . . ?
C28 C31 H31A 108.5 . . ?
C28 C31 H31B 108.5 . . ?
H31A C31 H31B 107.5 . . ?
C32 C31 C28 115.0(5) . . ?
C32 C31 H31A 108.5 . . ?
C32 C31 H31B 108.5 . . ?
C31 C32 H32A 109.5 . . ?
C31 C32 H32B 109.5 . . ?
C31 C32 H32C 109.5 . . ?
H32A C32 H32B 109.5 . . ?
H32A C32 H32C 109.5 . . ?
H32B C32 H32C 109.5 . . ?
N4 C33 H33A 108.9 . . ?
N4 C33 H33B 108.9 . . ?
N4 C33 C34 113.3(4) . . ?
H33A C33 H33B 107.7 . . ?
C34 C33 H33A 108.9 . . ?
C34 C33 H33B 108.9 . . ?
C33 C34 H34A 109.5 . . ?
C33 C34 H34B 109.5 . . ?
C33 C34 H34C 109.5 . . ?
H34A C34 H34B 109.5 . . ?
H34A C34 H34C 109.5 . . ?
H34B C34 H34C 109.5 . . ?
O13 N8 C38 121.5(12) . . ?
O14 N8 O13 124.1(14) . . ?
O14 N8 C38 114.4(13) . . ?
O15 N9 C44 116(2) . . ?
O16 N9 O15 126(3) . . ?
O16 N9 C44 118(2) . . ?
F1 C35 F2 105.9(6) . . ?
F1 C35 F3 104.1(6) . . ?
F1 C35 C36 117.3(8) . . ?
F1 C35 C42 111.1(11) . . ?
F2 C35 F3 106.8(6) . . ?
F2 C35 C36 111.5(12) . . ?
F2 C35 C42 113.8(16) . . ?
F3 C35 C36 110.4(10) . . ?
F3 C35 C42 114.2(14) . . ?
C37 C36 C35 120.4(9) . . ?
C37 C36 C41 120.0 . . ?
C41 C36 C35 119.6(9) . . ?
C36 C37 H37 120.0 . . ?
C36 C37 C38 120.0 . . ?
C38 C37 H37 120.0 . . ?
C37 C38 N8 116.8(8) . . ?
C37 C38 C39 120.0 . . ?
C39 C38 N8 123.1(8) . . ?
C38 C39 H39 120.0 . . ?
C40 C39 C38 120.0 . . ?
C40 C39 H39 120.0 . . ?
C39 C40 H40 120.0 . . ?
C39 C40 C41 120.0 . . ?
C41 C40 H40 120.0 . . ?
C36 C41 H41 120.0 . . ?
C40 C41 C36 120.0 . . ?
C40 C41 H41 120.0 . . ?
C43 C42 C35 118.7(15) . . ?
C43 C42 C47 120.0 . . ?
C47 C42 C35 121.3(15) . . ?
C42 C43 H43 120.0 . . ?
C42 C43 C44 120.0 . . ?
C44 C43 H43 120.0 . . ?
C43 C44 N9 121.5(13) . . ?
C45 C44 N9 118.4(13) . . ?
C45 C44 C43 120.0 . . ?
C44 C45 H45 120.0 . . ?
C44 C45 C46 120.0 . . ?
C46 C45 H45 120.0 . . ?
C45 C46 H46 120.0 . . ?
C47 C46 C45 120.0 . . ?
C47 C46 H46 120.0 . . ?
C42 C47 H47 120.0 . . ?
C46 C47 C42 120.0 . . ?
C46 C47 H47 120.0 . . ?

loop_
_geom_bond_atom_site_label_1
_geom_bond_atom_site_label_2
_geom_bond_distance
_geom_bond_site_symmetry_2
_geom_bond_publ_flag
Eu1 O1 2.430(3) . ?
Eu1 O2 2.480(3) . ?
Eu1 O3 2.496(3) . ?
Eu1 O4 2.498(3) . ?
Eu1 O6 2.537(3) . ?
Eu1 O7 2.490(3) . ?
Eu1 O9 2.516(3) . ?
Eu1 O10 2.472(4) . ?
Eu1 N1 2.613(4) . ?
Eu1 N2 2.578(3) . ?
O1 C1 1.241(5) . ?
O2 C14 1.257(5) . ?
O3 N5 1.266(5) . ?
O4 N5 1.279(5) . ?
O5 N5 1.216(5) . ?
O6 N6 1.254(5) . ?
O7 N6 1.277(5) . ?
O8 N6 1.219(5) . ?
O9 N7 1.263(5) . ?
O10 N7 1.263(6) . ?
O11 N7 1.251(17) . ?
O12 N7 1.239(12) . ?
N1 C2 1.346(6) . ?
N1 C10 1.340(6) . ?
N2 C9 1.363(5) . ?
N2 C13 1.328(5) . ?
N3 C1 1.345(5) . ?
N3 C15 1.439(5) . ?
N3 C23 1.480(11) . ?
N4 C14 1.332(5) . ?
N4 C25 1.444(6) . ?
N4 C33 1.470(6) . ?
C1 C2 1.500(6) . ?
C2 C3 1.403(7) . ?
C3 H3 0.9500 . ?
C3 C4 1.368(6) . ?
C4 H4 0.9500 . ?
C4 C5 1.402(6) . ?
C5 C6 1.428(7) . ?
C5 C10 1.410(6) . ?
C6 H6 0.9500 . ?
C6 C7 1.362(8) . ?
C7 H7 0.9500 . ?
C7 C8 1.437(6) . ?
C8 C9 1.401(6) . ?
C8 C11 1.392(7) . ?
C9 C10 1.440(6) . ?
C11 H11 0.9500 . ?
C11 C12 1.376(6) . ?
C12 H12 0.9500 . ?
C12 C13 1.409(6) . ?
C13 C14 1.500(6) . ?
C15 C16 1.388(6) . ?
C15 C20 1.374(7) . ?
C16 H16 0.9500 . ?
C16 C17 1.388(7) . ?
C17 H17 0.9500 . ?
C17 C18 1.400(8) . ?
C18 C19 1.380(7) . ?
C18 C21 1.515(7) . ?
C19 H19 0.9500 . ?
C19 C20 1.378(7) . ?
C20 H20 0.9500 . ?
C21 H21A 0.9900 . ?
C21 H21B 0.9900 . ?
C21 C22 1.509(8) . ?
C22 H22A 0.9800 . ?
C22 H22B 0.9800 . ?
C22 H22C 0.9800 . ?
C23 H23A 0.9900 . ?
C23 H23B 0.9900 . ?
C23 C24 1.504(13) . ?
C24 H24A 0.9800 . ?
C24 H24B 0.9800 . ?
C24 H24C 0.9800 . ?
C25 C26 1.385(6) . ?
C25 C30 1.378(6) . ?
C26 H26 0.9500 . ?
C26 C27 1.373(7) . ?
C27 H27 0.9500 . ?
C27 C28 1.391(7) . ?
C28 C29 1.390(7) . ?
C28 C31 1.513(7) . ?
C29 H29 0.9500 . ?
C29 C30 1.386(6) . ?
C30 H30 0.9500 . ?
C31 H31A 0.9900 . ?
C31 H31B 0.9900 . ?
C31 C32 1.500(9) . ?
C32 H32A 0.9800 . ?
C32 H32B 0.9800 . ?
C32 H32C 0.9800 . ?
C33 H33A 0.9900 . ?
C33 H33B 0.9900 . ?
C33 C34 1.508(7) . ?
C34 H34A 0.9800 . ?
C34 H34B 0.9800 . ?
C34 H34C 0.9800 . ?
F1 C35 1.318(7) . ?
F2 C35 1.326(8) . ?
F3 C35 1.340(7) . ?
O13 N8 1.244(14) . ?
O14 N8 1.220(12) . ?
O15 N9 1.25(2) . ?
O16 N9 1.24(2) . ?
N8 C38 1.435(17) . ?
N9 C44 1.470(18) . ?
C35 C36 1.453(9) . ?
C35 C42 1.522(11) . ?
C36 C37 1.3900 . ?
C36 C41 1.3900 . ?
C37 H37 0.9500 . ?
C37 C38 1.3900 . ?
C38 C39 1.3900 . ?
C39 H39 0.9500 . ?
C39 C40 1.3900 . ?
C40 H40 0.9500 . ?
C40 C41 1.3900 . ?
C41 H41 0.9500 . ?
C42 C43 1.3900 . ?
C42 C47 1.3900 . ?
C43 H43 0.9500 . ?
C43 C44 1.3900 . ?
C44 C45 1.3900 . ?
C45 H45 0.9500 . ?
C45 C46 1.3900 . ?
C46 H46 0.9500 . ?
C46 C47 1.3900 . ?
C47 H47 0.9500 . ?

loop_
_geom_torsion_atom_site_label_1
_geom_torsion_atom_site_label_2
_geom_torsion_atom_site_label_3
_geom_torsion_atom_site_label_4
_geom_torsion
_geom_torsion_site_symmetry_1
_geom_torsion_site_symmetry_2
_geom_torsion_site_symmetry_3
_geom_torsion_site_symmetry_4
_geom_torsion_publ_flag
Eu1 O1 C1 N3 162.2(3) . . . . ?
Eu1 O1 C1 C2 -20.5(6) . . . . ?
Eu1 O2 C14 N4 133.0(3) . . . . ?
Eu1 O2 C14 C13 -47.3(4) . . . . ?
Eu1 O3 N5 O4 -9.3(4) . . . . ?
Eu1 O3 N5 O5 170.4(4) . . . . ?
Eu1 O4 N5 O3 9.3(4) . . . . ?
Eu1 O4 N5 O5 -170.5(4) . . . . ?
Eu1 O6 N6 O7 0.1(4) . . . . ?
Eu1 O6 N6 O8 -179.4(4) . . . . ?
Eu1 O7 N6 O6 -0.1(4) . . . . ?
Eu1 O7 N6 O8 179.4(4) . . . . ?
Eu1 O9 N7 O10 -1.2(5) . . . . ?
Eu1 O9 N7 O11 164.2(11) . . . . ?
Eu1 O9 N7 O12 -167.6(7) . . . . ?
Eu1 O10 N7 O9 1.2(5) . . . . ?
Eu1 O10 N7 O11 -165.1(12) . . . . ?
Eu1 O10 N7 O12 167.2(7) . . . . ?
Eu1 N1 C2 C1 -6.5(5) . . . . ?
Eu1 N1 C2 C3 168.9(3) . . . . ?
Eu1 N1 C10 C5 -173.9(3) . . . . ?
Eu1 N1 C10 C9 6.3(5) . . . . ?
Eu1 N2 C9 C8 -177.9(3) . . . . ?
Eu1 N2 C9 C10 0.7(5) . . . . ?
Eu1 N2 C13 C12 176.5(3) . . . . ?
Eu1 N2 C13 C14 3.2(4) . . . . ?
O1 C1 C2 N1 16.5(6) . . . . ?
O1 C1 C2 C3 -158.6(5) . . . . ?
N1 C2 C3 C4 5.7(7) . . . . ?
N2 C9 C10 N1 -4.5(6) . . . . ?
N2 C9 C10 C5 175.7(4) . . . . ?
N2 C13 C14 Eu1 -2.3(3) . . . . ?
N2 C13 C14 O2 28.4(5) . . . . ?
N2 C13 C14 N4 -152.0(4) . . . . ?
N3 C1 C2 N1 -166.2(4) . . . . ?
N3 C1 C2 C3 18.7(7) . . . . ?
N3 C15 C16 C17 177.1(4) . . . . ?
N3 C15 C20 C19 -177.9(4) . . . . ?
N4 C25 C26 C27 178.8(4) . . . . ?
N4 C25 C30 C29 -178.5(4) . . . . ?
C1 N3 C15 C16 -119.7(5) . . . . ?
C1 N3 C15 C20 59.9(6) . . . . ?
C1 N3 C23 C24 -92.9(5) . . . . ?
C1 C2 C3 C4 -179.7(4) . . . . ?
C2 N1 C10 C5 0.0(7) . . . . ?
C2 N1 C10 C9 -179.7(4) . . . . ?
C2 C3 C4 C5 -1.1(7) . . . . ?
C3 C4 C5 C6 175.8(4) . . . . ?
C3 C4 C5 C10 -3.6(6) . . . . ?
C4 C5 C6 C7 179.9(5) . . . . ?
C4 C5 C10 N1 4.3(6) . . . . ?
C4 C5 C10 C9 -175.9(4) . . . . ?
C5 C6 C7 C8 -2.4(8) . . . . ?
C6 C5 C10 N1 -175.2(4) . . . . ?
C6 C5 C10 C9 4.6(6) . . . . ?
C6 C7 C8 C9 1.3(7) . . . . ?
C6 C7 C8 C11 -177.6(5) . . . . ?
C7 C8 C9 N2 -178.8(4) . . . . ?
C7 C8 C9 C10 2.8(7) . . . . ?
C7 C8 C11 C12 178.9(5) . . . . ?
C8 C9 C10 N1 174.1(4) . . . . ?
C8 C9 C10 C5 -5.7(6) . . . . ?
C8 C11 C12 C13 -1.2(7) . . . . ?
C9 N2 C13 C12 -2.3(6) . . . . ?
C9 N2 C13 C14 -175.6(3) . . . . ?
C9 C8 C11 C12 -0.1(7) . . . . ?
C10 N1 C2 C1 179.5(4) . . . . ?
C10 N1 C2 C3 -5.1(7) . . . . ?
C10 C5 C6 C7 -0.6(7) . . . . ?
C11 C8 C9 N2 0.2(7) . . . . ?
C11 C8 C9 C10 -178.2(4) . . . . ?
C11 C12 C13 N2 2.5(7) . . . . ?
C11 C12 C13 C14 174.8(4) . . . . ?
C12 C13 C14 Eu1 -175.3(4) . . . . ?
C12 C13 C14 O2 -144.6(4) . . . . ?
C12 C13 C14 N4 35.0(6) . . . . ?
C13 N2 C9 C8 1.0(6) . . . . ?
C13 N2 C9 C10 179.5(4) . . . . ?
C14 N4 C25 C26 -126.4(5) . . . . ?
C14 N4 C25 C30 54.7(6) . . . . ?
C14 N4 C33 C34 -89.0(5) . . . . ?
C15 N3 C1 O1 -154.9(4) . . . . ?
C15 N3 C1 C2 27.9(6) . . . . ?
C15 N3 C23 C24 67.9(7) . . . . ?
C15 C16 C17 C18 2.2(8) . . . . ?
C16 C15 C20 C19 1.7(8) . . . . ?
C16 C17 C18 C19 -1.0(8) . . . . ?
C16 C17 C18 C21 -179.1(5) . . . . ?
C17 C18 C19 C20 0.2(8) . . . . ?
C17 C18 C21 C22 -62.2(8) . . . . ?
C18 C19 C20 C15 -0.6(8) . . . . ?
C19 C18 C21 C22 119.8(7) . . . . ?
C20 C15 C16 C17 -2.5(7) . . . . ?
C21 C18 C19 C20 178.3(5) . . . . ?
C23 N3 C1 O1 4.7(8) . . . . ?
C23 N3 C1 C2 -172.6(6) . . . . ?
C23 N3 C15 C16 80.2(7) . . . . ?
C23 N3 C15 C20 -100.3(7) . . . . ?
C25 N4 C14 Eu1 -108.2(5) . . . . ?
C25 N4 C14 O2 -162.7(4) . . . . ?
C25 N4 C14 C13 17.7(6) . . . . ?
C25 N4 C33 C34 77.8(5) . . . . ?
C25 C26 C27 C28 0.5(8) . . . . ?
C26 C25 C30 C29 2.6(7) . . . . ?
C26 C27 C28 C29 0.9(8) . . . . ?
C26 C27 C28 C31 -180.0(5) . . . . ?
C27 C28 C29 C30 -0.5(8) . . . . ?
C27 C28 C31 C32 135.9(7) . . . . ?
C28 C29 C30 C25 -1.1(8) . . . . ?
C29 C28 C31 C32 -45.0(9) . . . . ?
C30 C25 C26 C27 -2.2(7) . . . . ?
C31 C28 C29 C30 -179.7(5) . . . . ?
C33 N4 C14 Eu1 58.1(6) . . . . ?
C33 N4 C14 O2 3.6(6) . . . . ?
C33 N4 C14 C13 -176.0(4) . . . . ?
C33 N4 C25 C26 67.0(5) . . . . ?
C33 N4 C25 C30 -112.0(5) . . . . ?
F1 C35 C36 C37 10.9(17) . . . . ?
F1 C35 C36 C41 -168.0(8) . . . . ?
F1 C35 C42 C43 14(2) . . . . ?
F1 C35 C42 C47 -165.7(14) . . . . ?
F2 C35 C36 C37 -111.4(10) . . . . ?
F2 C35 C36 C41 69.7(13) . . . . ?
F2 C35 C42 C43 -105.0(15) . . . . ?
F2 C35 C42 C47 75(2) . . . . ?
F3 C35 C36 C37 130.0(9) . . . . ?
F3 C35 C36 C41 -48.9(15) . . . . ?
F3 C35 C42 C43 131.9(13) . . . . ?
F3 C35 C42 C47 -48(2) . . . . ?
O13 N8 C38 C37 7(2) . . . . ?
O13 N8 C38 C39 -171.3(15) . . . . ?
O14 N8 C38 C37 -170.6(16) . . . . ?
O14 N8 C38 C39 11(2) . . . . ?
O15 N9 C44 C43 16(5) . . . . ?
O15 N9 C44 C45 -168(3) . . . . ?
O16 N9 C44 C43 -168(3) . . . . ?
O16 N9 C44 C45 9(5) . . . . ?
N8 C38 C39 C40 178.2(13) . . . . ?
N9 C44 C45 C46 -176(2) . . . . ?
C35 C36 C37 C38 -178.9(19) . . . . ?
C35 C36 C41 C40 178.9(19) . . . . ?
C35 C42 C43 C44 180(3) . . . . ?
C35 C42 C47 C46 -180(3) . . . . ?
C36 C37 C38 N8 -178.3(13) . . . . ?
C36 C37 C38 C39 0.0 . . . . ?
C37 C36 C41 C40 0.0 . . . . ?
C37 C38 C39 C40 0.0 . . . . ?
C38 C39 C40 C41 0.0 . . . . ?
C39 C40 C41 C36 0.0 . . . . ?
C41 C36 C37 C38 0.0 . . . . ?
C42 C43 C44 N9 176(2) . . . . ?
C42 C43 C44 C45 0.0 . . . . ?
C43 C42 C47 C46 0.0 . . . . ?
C43 C44 C45 C46 0.0 . . . . ?
C44 C45 C46 C47 0.0 . . . . ?
C45 C46 C47 C42 0.0 . . . . ?
C47 C42 C43 C44 0.0 . . . . ?
